data_7115737
loop_
_publ_author_name
'Shuo Zhang'
'Zhengliang Xu'
'Jiong Jia'
'Chen-Ho Tung'
'Zhenghu Xu'

_publ_section_title
;
 Synthesis of spiroaminals by bimetallic Au/Sc relay catalysis: TMS as a
 traceless controlling group
;
_journal_name_full Chem.Commun.
_journal_page_first 12084
_journal_paper_doi 10.1039/C4cc05610H
_journal_volume 50
_journal_year 2014
_chemical_formula_sum 'C23 H25 N O5 S'
_chemical_formula_weight 427.50
_chemical_name_systematic zs-spiro
_space_group_IT_number 14
_symmetry_cell_setting monoclinic
_symmetry_space_group_name_Hall '-P 2ybc'
_symmetry_space_group_name_H-M 'P 1 21/c 1'
_atom_sites_solution_hydrogens geom
_atom_sites_solution_primary direct
_atom_sites_solution_secondary difmap
_audit_creation_method SHELXL-97
_cell_angle_alpha 90.00
_cell_angle_beta 98.076(4)
_cell_angle_gamma 90.00
_cell_formula_units_Z 4
_cell_length_a 11.074(3)
_cell_length_b 12.584(3)
_cell_length_c 15.635(3)
_cell_measurement_temperature 298(2)
_cell_volume 2157.2(9)
_computing_structure_refinement 'SHELXL-97 (Sheldrick, 1997)'
_computing_structure_solution 'SHELXS-97 (Sheldrick, 1990)'
_diffrn_ambient_temperature 298(2)
_diffrn_measured_fraction_theta_full 0.999
_diffrn_measured_fraction_theta_max 0.999
_diffrn_radiation_monochromator graphite
_diffrn_radiation_source 'fine-focus sealed tube'
_diffrn_radiation_type MoK\a
_diffrn_radiation_wavelength 0.71073
_diffrn_reflns_av_R_equivalents 0.0826
_diffrn_reflns_av_sigmaI/netI 0.1075
_diffrn_reflns_limit_h_max 10
_diffrn_reflns_limit_h_min -13
_diffrn_reflns_limit_k_max 14
_diffrn_reflns_limit_k_min -13
_diffrn_reflns_limit_l_max 18
_diffrn_reflns_limit_l_min -13
_diffrn_reflns_number 10431
_diffrn_reflns_theta_full 25.00
_diffrn_reflns_theta_max 25.00
_diffrn_reflns_theta_min 2.46
_exptl_absorpt_coefficient_mu 0.184
_exptl_absorpt_correction_T_max 0.9818
_exptl_absorpt_correction_T_min 0.9641
_exptl_absorpt_correction_type multi-scan
_exptl_absorpt_process_details SADABS
_exptl_crystal_density_diffrn 1.316
_exptl_crystal_density_method 'not measured'
_exptl_crystal_F_000 904
_exptl_crystal_size_max 0.20
_exptl_crystal_size_mid 0.20
_exptl_crystal_size_min 0.10
_refine_diff_density_max 0.169
_refine_diff_density_min -0.186
_refine_diff_density_rms 0.039
_refine_ls_extinction_method none
_refine_ls_goodness_of_fit_ref 0.924
_refine_ls_hydrogen_treatment mixed
_refine_ls_matrix_type full
_refine_ls_number_parameters 273
_refine_ls_number_reflns 3793
_refine_ls_number_restraints 0
_refine_ls_restrained_S_all 0.924
_refine_ls_R_factor_all 0.1692
_refine_ls_R_factor_gt 0.0575
_refine_ls_shift/su_max 0.003
_refine_ls_shift/su_mean 0.000
_refine_ls_structure_factor_coef Fsqd
_refine_ls_weighting_details 'calc w=1/[\s^2^(Fo^2^)+(0.0660P)^2^+0.0000P] where P=(Fo^2^+2Fc^2^)/3'
_refine_ls_weighting_scheme calc
_refine_ls_wR_factor_gt 0.1234
_refine_ls_wR_factor_ref 0.1679
_reflns_number_gt 1536
_reflns_number_total 3793
_reflns_threshold_expression >2sigma(I)
_cod_data_source_file c4cc05610h2.cif
_cod_data_source_block p
_cod_original_cell_volume 2157.1(8)
_cod_original_sg_symbol_H-M P2(1)/C
_cod_database_code 7115737

loop_
_symmetry_equiv_pos_as_xyz
'x, y, z'
'-x, y+1/2, -z+1/2'
'-x, -y, -z'
'x, -y-1/2, z-1/2'

loop_
_atom_site_label
_atom_site_type_symbol
_atom_site_fract_x
_atom_site_fract_y
_atom_site_fract_z
_atom_site_U_iso_or_equiv
_atom_site_adp_type
_atom_site_occupancy
_atom_site_symmetry_multiplicity
_atom_site_calc_flag
_atom_site_refinement_flags
S1 S 0.98863(11) 0.91327(10) 0.24559(7) 0.0770(4) Uani 1 1 d .
O1 O 0.8976(3) 0.9553(3) 0.18122(17) 0.1056(11) Uani 1 1 d .
O2 O 1.0903(3) 0.8581(2) 0.22000(17) 0.0927(10) Uani 1 1 d .
O3 O 1.1926(2) 0.9268(2) 0.39984(15) 0.0669(8) Uani 1 1 d .
O4 O 1.2361(3) 0.7720(3) 0.50211(18) 0.0935(10) Uani 1 1 d .
O5 O 1.4378(3) 0.7894(3) 0.5171(2) 0.1043(12) Uani 1 1 d .
N1 N 1.0398(3) 1.0111(2) 0.30747(19) 0.0637(9) Uani 1 1 d .
C1 C 0.7281(6) 0.6264(4) 0.4699(3) 0.140(2) Uani 1 1 d .
H1A H 0.6749 0.6683 0.4998 0.210 Uiso 1 1 calc R
H1B H 0.7870 0.5910 0.5111 0.210 Uiso 1 1 calc R
H1C H 0.6810 0.5745 0.4346 0.210 Uiso 1 1 calc R
C2 C 0.7932(6) 0.6979(5) 0.4133(3) 0.0902(15) Uani 1 1 d .
C3 C 0.7338(4) 0.7784(4) 0.3671(3) 0.0856(14) Uani 1 1 d .
H3 H 0.6517 0.7898 0.3704 0.103 Uiso 1 1 calc R
C4 C 0.7927(4) 0.8433(4) 0.3154(3) 0.0778(13) Uani 1 1 d .
H4 H 0.7501 0.8977 0.2841 0.093 Uiso 1 1 calc R
C5 C 0.9138(4) 0.8283(4) 0.3098(2) 0.0674(11) Uani 1 1 d .
C6 C 0.9756(4) 0.7460(4) 0.3559(3) 0.0829(14) Uani 1 1 d .
H6 H 1.0578 0.7343 0.3528 0.099 Uiso 1 1 calc R
C7 C 0.9131(6) 0.6812(4) 0.4067(3) 0.0954(16) Uani 1 1 d .
H7 H 0.9541 0.6252 0.4369 0.114 Uiso 1 1 calc R
C8 C 0.9546(4) 1.0805(3) 0.3451(3) 0.0840(13) Uani 1 1 d .
H8A H 0.9189 1.1325 0.3033 0.101 Uiso 1 1 calc R
H8B H 0.8897 1.0393 0.3648 0.101 Uiso 1 1 calc R
C9 C 1.0295(5) 1.1322(5) 0.4178(4) 0.133(2) Uani 1 1 d .
H9A H 1.0125 1.2079 0.4169 0.160 Uiso 1 1 calc R
H9B H 1.0102 1.1034 0.4718 0.160 Uiso 1 1 calc R
C10 C 1.1539(5) 1.1150(4) 0.4115(3) 0.0987(16) Uani 1 1 d .
H10A H 1.1981 1.0989 0.4681 0.118 Uiso 1 1 calc R
H10B H 1.1891 1.1785 0.3899 0.118 Uiso 1 1 calc R
C11 C 1.1646(4) 1.0227(3) 0.3505(2) 0.0626(11) Uani 1 1 d .
C12 C 1.2541(3) 1.0407(3) 0.2889(2) 0.0695(12) Uani 1 1 d .
H12A H 1.2328 1.1052 0.2564 0.083 Uiso 1 1 calc R
H12B H 1.2497 0.9820 0.2483 0.083 Uiso 1 1 calc R
C13 C 1.3828(4) 1.0499(3) 0.3354(3) 0.0691(12) Uani 1 1 d .
H13 H 1.3897 1.1170 0.3675 0.083 Uiso 1 1 calc R
C14 C 1.4043(4) 0.9613(4) 0.3985(2) 0.0714(12) Uani 1 1 d .
H14 H 1.4840 0.9427 0.4200 0.086 Uiso 1 1 calc R
C15 C 1.3138(4) 0.9082(3) 0.4247(2) 0.0631(11) Uani 1 1 d .
C16 C 1.3373(5) 0.8174(4) 0.4861(3) 0.0761(13) Uani 1 1 d .
C17 C 1.2494(5) 0.6837(4) 0.5614(3) 0.1231(19) Uani 1 1 d .
H17A H 1.1804 0.6372 0.5489 0.185 Uiso 1 1 calc R
H17B H 1.2538 0.7097 0.6195 0.185 Uiso 1 1 calc R
H17C H 1.3227 0.6455 0.5552 0.185 Uiso 1 1 calc R
C18 C 1.4734(4) 1.0517(4) 0.2719(3) 0.0701(12) Uani 1 1 d .
C19 C 1.5402(5) 1.1406(4) 0.2622(3) 0.0994(16) Uani 1 1 d .
H19 H 1.5320 1.1993 0.2971 0.119 Uiso 1 1 calc R
C20 C 1.6204(5) 1.1456(6) 0.2016(5) 0.124(2) Uani 1 1 d .
H20 H 1.6666 1.2065 0.1966 0.149 Uiso 1 1 calc R
C21 C 1.6305(6) 1.0609(7) 0.1498(4) 0.124(2) Uani 1 1 d .
H21 H 1.6826 1.0641 0.1082 0.149 Uiso 1 1 calc R
C22 C 1.5654(5) 0.9718(6) 0.1582(4) 0.1110(18) Uani 1 1 d .
H22 H 1.5736 0.9136 0.1228 0.133 Uiso 1 1 calc R
C23 C 1.4865(4) 0.9667(4) 0.2191(3) 0.0876(14) Uani 1 1 d .
H23 H 1.4419 0.9050 0.2244 0.105 Uiso 1 1 calc R

loop_
_atom_site_aniso_label
_atom_site_aniso_U_11
_atom_site_aniso_U_22
_atom_site_aniso_U_33
_atom_site_aniso_U_23
_atom_site_aniso_U_13
_atom_site_aniso_U_12
S1 0.0776(9) 0.0981(9) 0.0565(7) -0.0097(7) 0.0132(6) -0.0057(7)
O1 0.096(2) 0.158(3) 0.0585(18) 0.0247(19) -0.0032(17) -0.011(2)
O2 0.088(2) 0.110(2) 0.087(2) -0.0392(18) 0.0358(17) -0.0079(18)
O3 0.0680(19) 0.074(2) 0.0592(17) 0.0086(15) 0.0105(13) -0.0035(15)
O4 0.094(3) 0.105(3) 0.083(2) 0.0402(19) 0.0182(18) 0.007(2)
O5 0.090(3) 0.130(3) 0.089(2) 0.033(2) 0.0026(19) 0.013(2)
N1 0.064(2) 0.066(2) 0.063(2) -0.0067(18) 0.0164(17) 0.0026(18)
C1 0.196(6) 0.119(5) 0.108(4) 0.010(4) 0.030(4) -0.075(4)
C2 0.110(5) 0.085(4) 0.073(3) -0.018(3) 0.004(3) -0.031(4)
C3 0.082(4) 0.097(4) 0.079(3) -0.014(3) 0.019(3) -0.016(3)
C4 0.082(4) 0.084(3) 0.069(3) -0.006(3) 0.019(3) -0.006(3)
C5 0.072(3) 0.077(3) 0.055(3) -0.009(2) 0.010(2) -0.007(3)
C6 0.073(3) 0.089(4) 0.083(3) -0.013(3) -0.001(3) -0.005(3)
C7 0.119(5) 0.078(4) 0.083(4) 0.000(3) -0.009(3) -0.020(4)
C8 0.087(3) 0.067(3) 0.104(4) 0.008(3) 0.034(3) 0.019(3)
C9 0.122(5) 0.142(5) 0.135(5) -0.069(4) 0.019(4) 0.022(4)
C10 0.104(4) 0.091(4) 0.108(4) -0.042(3) 0.038(3) -0.011(3)
C11 0.077(3) 0.059(3) 0.053(2) -0.007(2) 0.014(2) 0.003(2)
C12 0.075(3) 0.070(3) 0.065(3) 0.009(2) 0.015(2) 0.002(2)
C13 0.078(3) 0.070(3) 0.061(3) -0.006(2) 0.016(2) -0.007(2)
C14 0.066(3) 0.095(3) 0.053(3) -0.001(3) 0.006(2) 0.000(3)
C15 0.069(3) 0.072(3) 0.046(2) 0.000(2) 0.001(2) 0.000(3)
C16 0.078(4) 0.100(4) 0.052(3) 0.007(3) 0.014(3) -0.003(3)
C17 0.145(5) 0.119(4) 0.109(4) 0.065(4) 0.029(3) 0.018(4)
C18 0.069(3) 0.080(3) 0.061(3) 0.009(3) 0.010(2) 0.001(3)
C19 0.104(4) 0.103(4) 0.097(4) 0.006(3) 0.037(3) -0.013(3)
C20 0.116(5) 0.121(5) 0.147(6) 0.035(5) 0.055(4) 0.004(4)
C21 0.112(5) 0.163(7) 0.105(5) 0.058(5) 0.049(4) 0.031(5)
C22 0.111(5) 0.138(6) 0.090(4) 0.009(4) 0.036(3) 0.039(4)
C23 0.085(4) 0.097(4) 0.084(4) -0.007(3) 0.024(3) 0.006(3)

loop_
_atom_type_symbol
_atom_type_description
_atom_type_scat_dispersion_real
_atom_type_scat_dispersion_imag
_atom_type_scat_source
C C 0.0033 0.0016 'International Tables Vol C Tables 4.2.6.8 and 6.1.1.4'
H H 0.0000 0.0000 'International Tables Vol C Tables 4.2.6.8 and 6.1.1.4'
N N 0.0061 0.0033 'International Tables Vol C Tables 4.2.6.8 and 6.1.1.4'
O O 0.0106 0.0060 'International Tables Vol C Tables 4.2.6.8 and 6.1.1.4'
S S 0.1246 0.1234 'International Tables Vol C Tables 4.2.6.8 and 6.1.1.4'

loop_
_geom_angle_atom_site_label_1
_geom_angle_atom_site_label_2
_geom_angle_atom_site_label_3
_geom_angle
O1 S1 O2 119.40(19)
O1 S1 N1 107.11(19)
O2 S1 N1 108.27(18)
O1 S1 C5 106.7(2)
O2 S1 C5 108.6(2)
N1 S1 C5 106.04(17)
C15 O3 C11 115.1(3)
C16 O4 C17 116.5(4)
C11 N1 C8 112.1(3)
C11 N1 S1 125.6(3)
C8 N1 S1 120.1(3)
C3 C2 C7 118.6(5)
C3 C2 C1 121.3(6)
C7 C2 C1 120.1(6)
C2 C3 C4 121.4(5)
C5 C4 C3 120.3(5)
C4 C5 C6 119.1(4)
C4 C5 S1 119.9(4)
C6 C5 S1 121.0(4)
C5 C6 C7 119.2(5)
C2 C7 C6 121.4(5)
C9 C8 N1 104.5(4)
C10 C9 C8 109.3(4)
C9 C10 C11 108.9(4)
O3 C11 N1 106.4(3)
O3 C11 C12 111.1(3)
N1 C11 C12 112.9(3)
O3 C11 C10 109.5(3)
N1 C11 C10 102.4(3)
C12 C11 C10 114.0(4)
C11 C12 C13 111.6(3)
C14 C13 C18 112.9(4)
C14 C13 C12 108.2(3)
C18 C13 C12 110.8(3)
C15 C14 C13 122.0(4)
C14 C15 O3 125.9(4)
C14 C15 C16 121.2(4)
O3 C15 C16 113.0(4)
O5 C16 O4 124.2(5)
O5 C16 C15 123.5(5)
O4 C16 C15 112.3(4)
C19 C18 C23 118.0(4)
C19 C18 C13 120.5(5)
C23 C18 C13 121.4(4)
C18 C19 C20 121.6(6)
C21 C20 C19 119.1(6)
C22 C21 C20 120.5(6)
C21 C22 C23 120.3(6)
C18 C23 C22 120.6(5)

loop_
_geom_bond_atom_site_label_1
_geom_bond_atom_site_label_2
_geom_bond_distance
S1 O1 1.422(3)
S1 O2 1.427(3)
S1 N1 1.619(3)
S1 C5 1.752(4)
O3 C15 1.364(4)
O3 C11 1.442(4)
O4 C16 1.313(5)
O4 C17 1.440(5)
O5 C16 1.203(5)
N1 C11 1.457(4)
N1 C8 1.468(5)
C1 C2 1.514(6)
C2 C3 1.359(6)
C2 C7 1.363(6)
C3 C4 1.376(6)
C4 C5 1.369(5)
C5 C6 1.386(5)
C6 C7 1.389(6)
C8 C9 1.462(6)
C9 C10 1.412(6)
C10 C11 1.518(5)
C11 C12 1.492(5)
C12 C13 1.511(5)
C13 C14 1.486(5)
C13 C18 1.506(5)
C14 C15 1.316(5)
C15 C16 1.492(6)
C18 C19 1.361(6)
C18 C23 1.372(6)
C19 C20 1.389(7)
C20 C21 1.353(7)
C21 C22 1.349(7)
C22 C23 1.382(6)
